data_7231198
loop_
_publ_author_name
'Zhang, Guangju'
'Xiu, Siqi'
'Wei, Ying'
'Zhang, Qingguo'
'Cai, Kedi'

_publ_section_title
;
 Design and synthesis of nanoporous carbon materials using Cd-based
 homochiral metal--organic frameworks as precursors for supercapacitor
 application
;
_journal_issue 31
_journal_name_full CrystEngComm
_journal_page_first 4364
_journal_paper_doi 10.1039/C8CE01027G
_journal_volume 20
_journal_year 2018
_chemical_absolute_configuration unk
_chemical_formula_moiety 'C8 H8 Cd2 O12'
_chemical_formula_sum 'C8 H8 Cd2 N0 O12'
_chemical_formula_weight 520.94
_space_group_crystal_system orthorhombic
_space_group_IT_number 19
_space_group_name_Hall 'P 2ac 2ab'
_space_group_name_H-M_alt 'P 21 21 21'
_symmetry_space_group_name_Hall 'P 2ac 2ab'
_symmetry_space_group_name_H-M 'P 21 21 21'
_atom_sites_solution_hydrogens mixed
_atom_sites_solution_primary dual
_audit_creation_method
;
Olex2 1.2
(compiled 2018.05.29 svn.r3508 for OlexSys, GUI svn.r5506)
;
_audit_update_record
;
2018-06-20 deposited with the CCDC.
2018-07-13 downloaded from the CCDC.
;
_cell_angle_alpha 90
_cell_angle_beta 90
_cell_angle_gamma 90
_cell_formula_units_Z 4
_cell_length_a 7.5194(3)
_cell_length_b 7.9248(3)
_cell_length_c 19.5768(8)
_cell_measurement_reflns_used 5094
_cell_measurement_temperature 293(2)
_cell_measurement_theta_max 28.344
_cell_measurement_theta_min 2.773
_cell_volume 1166.58(8)
_computing_cell_refinement 'SAINT v8.34A (Bruker, 2013)'
_computing_data_reduction 'SAINT v8.34A (Bruker, 2013)'
_computing_molecular_graphics 'Olex2 (Dolomanov et al., 2009)'
_computing_publication_material 'Olex2 (Dolomanov et al., 2009)'
_computing_structure_refinement 'ShelXL (Sheldrick, 2015)'
_computing_structure_solution 'ShelXT (Sheldrick, 2015)'
_diffrn_ambient_temperature 296.15
_diffrn_measured_fraction_theta_full 1.000
_diffrn_measured_fraction_theta_max 0.999
_diffrn_measurement_device_type 'CCD area detector'
_diffrn_measurement_method 'phi and omega scans'
_diffrn_radiation_monochromator graphite
_diffrn_radiation_type MoK\a
_diffrn_radiation_wavelength 0.71073
_diffrn_reflns_av_R_equivalents 0.0240
_diffrn_reflns_av_unetI/netI 0.0256
_diffrn_reflns_Laue_measured_fraction_full 1.000
_diffrn_reflns_Laue_measured_fraction_max 0.999
_diffrn_reflns_limit_h_max 10
_diffrn_reflns_limit_h_min -9
_diffrn_reflns_limit_k_max 10
_diffrn_reflns_limit_k_min -9
_diffrn_reflns_limit_l_max 23
_diffrn_reflns_limit_l_min -26
_diffrn_reflns_number 8651
_diffrn_reflns_point_group_measured_fraction_full 1.000
_diffrn_reflns_point_group_measured_fraction_max 0.995
_diffrn_reflns_theta_full 25.242
_diffrn_reflns_theta_max 28.343
_diffrn_reflns_theta_min 2.081
_exptl_absorpt_coefficient_mu 3.719
_exptl_absorpt_correction_type none
_exptl_crystal_density_diffrn 2.966
_exptl_crystal_description block
_exptl_crystal_F_000 992
_exptl_crystal_size_max 0.19
_exptl_crystal_size_mid 0.18
_exptl_crystal_size_min 0.17
_refine_diff_density_max 0.331
_refine_diff_density_min -0.632
_refine_diff_density_rms 0.107
_refine_ls_abs_structure_details
;
 Flack x determined using 1111 quotients [(I+)-(I-)]/[(I+)+(I-)]
 (Parsons, Flack and Wagner, Acta Cryst. B69 (2013) 249-259).
;
_refine_ls_abs_structure_Flack 0.016(15)
_refine_ls_extinction_method none
_refine_ls_goodness_of_fit_ref 1.032
_refine_ls_hydrogen_treatment mixed
_refine_ls_matrix_type full
_refine_ls_number_parameters 203
_refine_ls_number_reflns 2895
_refine_ls_number_restraints 1
_refine_ls_restrained_S_all 1.032
_refine_ls_R_factor_all 0.0185
_refine_ls_R_factor_gt 0.0169
_refine_ls_shift/su_max 0.002
_refine_ls_shift/su_mean 0.000
_refine_ls_structure_factor_coef Fsqd
_refine_ls_weighting_details 'w=1/[\s^2^(Fo^2^)+(0.0164P)^2^] where P=(Fo^2^+2Fc^2^)/3'
_refine_ls_weighting_scheme calc
_refine_ls_wR_factor_gt 0.0352
_refine_ls_wR_factor_ref 0.0356
_reflns_Friedel_coverage 0.708
_reflns_Friedel_fraction_full 1.000
_reflns_Friedel_fraction_max 0.989
_reflns_number_gt 2765
_reflns_number_total 2895
_reflns_threshold_expression 'I > 2\s(I)'
_cod_data_source_file c8ce01027g2.cif
_cod_data_source_block 1_CCDC1
_cod_depositor_comments 'Adding full bibliography for 7231197--7231198.cif.'
_cod_database_code 7231198
_shelx_shelxl_version_number 2014/7
_shelx_space_group_comment
;
The symmetry employed for this shelxl refinement is uniquely defined
by the following loop, which should always be used as a source of
symmetry information in preference to the above space-group names.
They are only intended as comments.
;
_shelx_estimated_absorpt_t_max 0.570
_shelx_estimated_absorpt_t_min 0.538
_olex2_refinement_description
;
1. Fixed Uiso
 At 1.2 times of:
  All C(H) groups
 At 1.5 times of:
  All O(H) groups
2. Restrained distances
 O3-H3
 0.86 with sigma of 0.02
3.a Riding coordinates:
 O10(H10), O9(H9), O4(H4)
3.b Ternary CH refined with riding coordinates:
 C7(H7), C3(H3A), C2(H2), C8(H8)
;
_ole x2_submission_special_instructions

loop_
_space_group_symop_operation_xyz
'x, y, z'
'-x+1/2, -y, z+1/2'
'x+1/2, -y+1/2, -z'
'-x, y+1/2, -z+1/2'

loop_
_atom_site_label
_atom_site_type_symbol
_atom_site_fract_x
_atom_site_fract_y
_atom_site_fract_z
_atom_site_U_iso_or_equiv
_atom_site_adp_type
_atom_site_occupancy
_atom_site_site_symmetry_order
_atom_site_calc_flag
_atom_site_refinement_flags_posn
Cd2 Cd 0.33166(4) 0.09098(3) -0.62918(2) 0.01644(7) Uani 1 1 d .
Cd1 Cd 0.32410(4) -0.01889(3) -0.40016(2) 0.01659(7) Uani 1 1 d .
O2 O 0.2556(4) 0.0586(4) -0.51848(13) 0.0206(6) Uani 1 1 d .
O5 O -0.3990(3) 0.0253(4) -0.59428(17) 0.0278(7) Uani 1 1 d .
O10 O -0.0185(3) -0.3357(3) -0.69202(13) 0.0165(5) Uani 1 1 d .
H10 H -0.1081 -0.3585 -0.7236 0.025 Uiso 1 1 d R
O12 O 0.3027(4) -0.6654(3) -0.68129(14) 0.0216(6) Uani 1 1 d .
O9 O 0.3042(3) -0.2256(3) -0.63956(12) 0.0165(5) Uani 1 1 d .
H9 H 0.4088 -0.2355 -0.6248 0.025 Uiso 1 1 d R
O6 O -0.3548(3) -0.2505(3) -0.61163(15) 0.0224(6) Uani 1 1 d .
O7 O 0.2848(3) 0.0025(3) -0.74013(13) 0.0204(6) Uani 1 1 d .
O4 O -0.0347(3) -0.2373(3) -0.54650(14) 0.0173(5) Uani 1 1 d .
H4 H 0.0052 -0.2489 -0.5808 0.026 Uiso 1 1 d R
O11 O 0.1068(3) -0.5760(3) -0.60369(14) 0.0191(5) Uani 1 1 d .
O8 O 0.2027(4) -0.1886(3) -0.81664(13) 0.0196(6) Uani 1 1 d .
O3 O 0.0101(3) 0.0698(3) -0.61951(13) 0.0156(5) Uani 1 1 d D
O1 O 0.0541(4) 0.0893(4) -0.43837(14) 0.0270(7) Uani 1 1 d .
C7 C 0.2914(4) -0.2906(4) -0.70757(18) 0.0136(7) Uani 1 1 d .
H7 H 0.4038 -0.3460 -0.7194 0.016 Uiso 1 1 calc R
C5 C 0.1855(5) -0.5648(4) -0.65972(18) 0.0148(7) Uani 1 1 d .
C3 C -0.1524(5) -0.0969(4) -0.53909(18) 0.0143(7) Uani 1 1 d .
H3A H -0.1961 -0.0968 -0.4919 0.017 Uiso 1 1 calc R
C4 C -0.3147(5) -0.1091(4) -0.58660(18) 0.0164(7) Uani 1 1 d .
C2 C -0.0550(5) 0.0694(4) -0.55101(18) 0.0139(7) Uani 1 1 d .
H2 H -0.1369 0.1642 -0.5443 0.017 Uiso 1 1 calc R
C1 C 0.0943(5) 0.0784(5) -0.4993(2) 0.0173(8) Uani 1 1 d .
C6 C 0.2571(5) -0.1473(5) -0.75829(19) 0.0151(7) Uani 1 1 d .
C8 C 0.1428(5) -0.4209(4) -0.70941(19) 0.0150(7) Uani 1 1 d .
H8 H 0.1327 -0.4666 -0.7558 0.018 Uiso 1 1 calc R
H3 H -0.060(6) 0.127(6) -0.646(2) 0.048(16) Uiso 1 1 d D

loop_
_atom_site_aniso_label
_atom_site_aniso_U_11
_atom_site_aniso_U_22
_atom_site_aniso_U_33
_atom_site_aniso_U_23
_atom_site_aniso_U_13
_atom_site_aniso_U_12
Cd2 0.01435(11) 0.01863(13) 0.01635(13) 0.00376(10) -0.00180(12) 0.00335(13)
Cd1 0.01652(12) 0.01431(12) 0.01894(13) -0.00214(10) -0.00433(12) -0.00045(12)
O2 0.0153(12) 0.0281(16) 0.0185(14) 0.0028(11) -0.0044(11) 0.0009(12)
O5 0.0174(12) 0.0182(14) 0.0478(19) 0.0005(15) -0.0126(13) 0.0029(11)
O10 0.0123(12) 0.0173(13) 0.0197(14) 0.0005(11) -0.0023(10) 0.0012(11)
O12 0.0262(15) 0.0159(12) 0.0227(14) 0.0024(10) 0.0038(12) 0.0068(12)
O9 0.0149(12) 0.0169(12) 0.0177(14) -0.0009(10) -0.0049(11) -0.0012(11)
O6 0.0180(13) 0.0187(13) 0.0305(16) -0.0071(11) -0.0082(12) 0.0016(11)
O7 0.0279(14) 0.0125(12) 0.0207(14) 0.0025(10) -0.0052(11) -0.0031(11)
O4 0.0173(12) 0.0138(12) 0.0207(14) -0.0006(10) -0.0025(11) 0.0034(11)
O11 0.0184(12) 0.0205(13) 0.0185(13) 0.0033(12) 0.0020(11) 0.0009(11)
O8 0.0292(15) 0.0176(12) 0.0120(13) 0.0005(9) -0.0039(11) -0.0013(12)
O3 0.0176(12) 0.0168(12) 0.0124(13) 0.0028(10) -0.0018(10) 0.0033(11)
O1 0.0256(14) 0.0401(18) 0.0153(15) -0.0046(13) -0.0033(11) 0.0000(14)
C7 0.0114(18) 0.0142(16) 0.0151(18) 0.0002(13) -0.0009(13) 0.0023(13)
C5 0.0140(15) 0.0119(15) 0.0186(17) -0.0015(12) -0.0043(16) -0.0040(15)
C3 0.0153(17) 0.0140(16) 0.0137(16) -0.0004(12) -0.0016(15) -0.0012(16)
C4 0.0110(15) 0.0182(16) 0.0200(18) 0.0009(13) 0.0005(15) 0.0002(16)
C2 0.0149(16) 0.0119(16) 0.0150(17) -0.0019(13) -0.0029(14) 0.0027(14)
C1 0.0214(18) 0.0114(16) 0.0193(19) -0.0021(15) -0.0043(16) -0.0031(15)
C6 0.0110(15) 0.0172(17) 0.0171(19) 0.0028(14) 0.0018(15) 0.0011(14)
C8 0.0168(18) 0.0118(15) 0.0164(17) -0.0019(13) -0.0005(14) 0.0001(14)

loop_
_atom_type_symbol
_atom_type_description
_atom_type_scat_dispersion_real
_atom_type_scat_dispersion_imag
_atom_type_scat_source
C C 0.0033 0.0016 'International Tables Vol C Tables 4.2.6.8 and 6.1.1.4'
H H 0.0000 0.0000 'International Tables Vol C Tables 4.2.6.8 and 6.1.1.4'
Cd Cd -0.8075 1.2024 'International Tables Vol C Tables 4.2.6.8 and 6.1.1.4'
N N 0.0061 0.0033 'International Tables Vol C Tables 4.2.6.8 and 6.1.1.4'
O O 0.0106 0.0060 'International Tables Vol C Tables 4.2.6.8 and 6.1.1.4'

loop_
_geom_angle_atom_site_label_1
_geom_angle_atom_site_label_2
_geom_angle_atom_site_label_3
_geom_angle
_geom_angle_site_symmetry_1
_geom_angle_site_symmetry_3
O2 Cd2 O9 86.77(9) . .
O2 Cd2 O7 146.12(9) . .
O2 Cd2 O3 70.43(9) . .
O5 Cd2 O2 84.74(11) 1_655 .
O5 Cd2 O9 82.25(9) 1_655 .
O5 Cd2 O7 111.15(11) 1_655 .
O5 Cd2 O3 151.07(11) 1_655 .
O12 Cd2 O2 121.44(10) 1_565 .
O12 Cd2 O5 116.34(11) 1_565 1_655
O12 Cd2 O9 145.94(9) 1_565 .
O12 Cd2 O7 79.31(9) 1_565 .
O12 Cd2 O3 89.90(10) 1_565 .
O7 Cd2 O9 67.07(9) . .
O7 Cd2 O3 84.28(9) . .
O3 Cd2 O9 81.75(8) . .
O2 Cd1 C1 28.11(10) . .
O10 Cd1 O2 156.45(9) 3_544 .
O10 Cd1 C1 166.06(10) 3_544 .
O6 Cd1 O2 99.92(10) 3_544 .
O6 Cd1 O10 80.41(9) 3_544 3_544
O6 Cd1 O4 70.46(9) 3_544 3_544
O6 Cd1 O8 116.34(9) 3_544 2
O6 Cd1 O1 79.23(10) 3_544 .
O6 Cd1 C1 85.66(11) 3_544 .
O4 Cd1 O2 83.41(9) 3_544 .
O4 Cd1 O10 74.46(9) 3_544 3_544
O4 Cd1 C1 101.30(11) 3_544 .
O11 Cd1 O2 98.40(9) 3_544 .
O11 Cd1 O10 71.13(9) 3_544 3_544
O11 Cd1 O6 145.03(9) 3_544 3_544
O11 Cd1 O4 82.43(9) 3_544 3_544
O11 Cd1 O8 79.79(10) 3_544 2
O11 Cd1 O1 135.22(10) 3_544 .
O11 Cd1 C1 121.98(11) 3_544 .
O8 Cd1 O2 117.94(9) 2 .
O8 Cd1 O10 81.76(9) 2 3_544
O8 Cd1 O4 153.90(9) 2 3_544
O8 Cd1 C1 104.29(10) 2 .
O1 Cd1 O2 54.59(9) . .
O1 Cd1 O10 146.38(9) . 3_544
O1 Cd1 O4 122.26(10) . 3_544
O1 Cd1 O8 83.68(10) . 2
O1 Cd1 C1 27.01(10) . .
Cd2 O2 Cd1 151.99(13) . .
C1 O2 Cd2 120.5(2) . .
C1 O2 Cd1 87.3(2) . .
C4 O5 Cd2 134.9(2) . 1_455
Cd1 O10 H10 92.8 3_444 .
C8 O10 Cd1 111.32(19) . 3_444
C8 O10 H10 111.3 . .
C5 O12 Cd2 118.0(2) . 1_545
Cd2 O9 H9 89.4 . .
C7 O9 Cd2 115.98(19) . .
C7 O9 H9 110.4 . .
C4 O6 Cd1 122.1(2) . 3_444
C6 O7 Cd2 125.3(2) . .
Cd1 O4 H4 72.0 3_444 .
C3 O4 Cd1 112.98(19) . 3_444
C3 O4 H4 116.0 . .
C5 O11 Cd1 116.9(2) . 3_444
C6 O8 Cd1 118.9(2) . 2_554
Cd2 O3 H3 122(3) . .
C2 O3 Cd2 114.5(2) . .
C2 O3 H3 111(3) . .
C1 O1 Cd1 94.1(2) . .
O9 C7 H7 108.9 . .
O9 C7 C6 110.4(3) . .
O9 C7 C8 108.4(3) . .
C6 C7 H7 108.9 . .
C8 C7 H7 108.9 . .
C8 C7 C6 111.4(3) . .
O12 C5 C8 113.8(3) . .
O11 C5 O12 125.4(3) . .
O11 C5 C8 120.7(3) . .
O4 C3 H3A 107.7 . .
O4 C3 C4 112.4(3) . .
O4 C3 C2 111.1(3) . .
C4 C3 H3A 107.7 . .
C2 C3 H3A 107.7 . .
C2 C3 C4 110.1(3) . .
O5 C4 O6 126.2(3) . .
O5 C4 C3 115.0(3) . .
O6 C4 C3 118.8(3) . .
O3 C2 C3 108.1(3) . .
O3 C2 H2 109.9 . .
O3 C2 C1 111.9(3) . .
C3 C2 H2 109.9 . .
C1 C2 C3 107.1(3) . .
C1 C2 H2 109.9 . .
O2 C1 Cd1 64.6(2) . .
O2 C1 C2 120.1(3) . .
O1 C1 Cd1 58.9(2) . .
O1 C1 O2 121.6(3) . .
O1 C1 C2 117.9(3) . .
C2 C1 Cd1 159.8(3) . .
O7 C6 C7 119.3(3) . .
O8 C6 O7 123.8(3) . .
O8 C6 C7 116.8(3) . .
O10 C8 C7 107.2(3) . .
O10 C8 C5 112.2(3) . .
O10 C8 H8 109.2 . .
C7 C8 C5 109.6(3) . .
C7 C8 H8 109.2 . .
C5 C8 H8 109.2 . .

loop_
_geom_bond_atom_site_label_1
_geom_bond_atom_site_label_2
_geom_bond_distance
_geom_bond_site_symmetry_2
Cd2 O2 2.256(3) .
Cd2 O5 2.200(3) 1_655
Cd2 O12 2.194(2) 1_565
Cd2 O9 2.526(2) .
Cd2 O7 2.309(3) .
Cd2 O3 2.431(3) .
Cd1 O2 2.451(3) .
Cd1 O10 2.447(3) 3_544
Cd1 O6 2.281(3) 3_544
Cd1 O4 2.439(2) 3_544
Cd1 O11 2.256(2) 3_544
Cd1 O8 2.328(3) 2
Cd1 O1 2.327(3) .
Cd1 C1 2.711(4) .
O2 C1 1.279(5) .
O5 Cd2 2.200(3) 1_455
O5 C4 1.249(4) .
O10 Cd1 2.447(3) 3_444
O10 H10 0.9328 .
O10 C8 1.429(4) .
O12 Cd2 2.194(2) 1_545
O12 C5 1.261(4) .
O9 H9 0.8411 .
O9 C7 1.431(4) .
O6 Cd1 2.281(3) 3_444
O6 C4 1.259(4) .
O7 C6 1.257(5) .
O4 Cd1 2.439(2) 3_444
O4 H4 0.7413 .
O4 C3 1.429(4) .
O11 Cd1 2.256(2) 3_444
O11 C5 1.250(4) .
O8 Cd1 2.328(3) 2_554
O8 C6 1.257(5) .
O3 C2 1.428(4) .
O3 H3 0.87(2) .
O1 C1 1.234(5) .
C7 H7 0.9800 .
C7 C6 1.530(5) .
C7 C8 1.522(5) .
C5 C8 1.533(5) .
C3 H3A 0.9800 .
C3 C4 1.537(5) .
C3 C2 1.526(5) .
C2 H2 0.9800 .
C2 C1 1.513(5) .
C8 H8 0.9800 .

loop_
_geom_torsion_atom_site_label_1
_geom_torsion_atom_site_label_2
_geom_torsion_atom_site_label_3
_geom_torsion_atom_site_label_4
_geom_torsion
_geom_torsion_site_symmetry_1
Cd2 O2 C1 Cd1 176.9(2) .
Cd2 O2 C1 O1 -167.7(3) .
Cd2 O2 C1 C2 19.2(5) .
Cd2 O5 C4 O6 16.4(6) 1_455
Cd2 O5 C4 C3 -160.7(3) 1_455
Cd2 O12 C5 O11 14.5(5) 1_545
Cd2 O12 C5 C8 -165.1(2) 1_545
Cd2 O9 C7 C6 -12.2(3) .
Cd2 O9 C7 C8 -134.5(2) .
Cd2 O7 C6 O8 167.5(3) .
Cd2 O7 C6 C7 -12.8(5) .
Cd2 O3 C2 C3 -119.1(2) .
Cd2 O3 C2 C1 -1.3(4) .
Cd1 O2 C1 O1 15.4(4) .
Cd1 O2 C1 C2 -157.8(3) .
Cd1 O10 C8 C7 -128.2(2) 3_444
Cd1 O10 C8 C5 -7.7(3) 3_444
Cd1 O6 C4 O5 175.2(3) 3_444
Cd1 O6 C4 C3 -7.9(5) 3_444
Cd1 O4 C3 C4 -19.3(3) 3_444
Cd1 O4 C3 C2 -143.1(2) 3_444
Cd1 O11 C5 O12 -148.3(3) 3_444
Cd1 O11 C5 C8 31.3(4) 3_444
Cd1 O8 C6 O7 6.0(5) 2_554
Cd1 O8 C6 C7 -173.7(2) 2_554
Cd1 O1 C1 O2 -16.2(4) .
Cd1 O1 C1 C2 157.0(3) .
O12 C5 C8 O10 165.2(3) .
O12 C5 C8 C7 -75.8(4) .
O9 C7 C6 O7 16.2(5) .
O9 C7 C6 O8 -164.1(3) .
O9 C7 C8 O10 61.8(3) .
O9 C7 C8 C5 -60.3(3) .
O4 C3 C4 O5 -163.9(3) .
O4 C3 C4 O6 18.7(5) .
O4 C3 C2 O3 61.9(3) .
O4 C3 C2 C1 -58.8(4) .
O11 C5 C8 O10 -14.5(4) .
O11 C5 C8 C7 104.6(4) .
O3 C2 C1 Cd1 -109.0(8) .
O3 C2 C1 O2 -11.0(5) .
O3 C2 C1 O1 175.7(3) .
C3 C2 C1 Cd1 9.3(9) .
C3 C2 C1 O2 107.3(4) .
C3 C2 C1 O1 -66.0(4) .
C4 C3 C2 O3 -63.2(3) .
C4 C3 C2 C1 176.0(3) .
C2 C3 C4 O5 -39.5(4) .
C2 C3 C4 O6 143.1(3) .
C6 C7 C8 O10 -59.8(4) .
C6 C7 C8 C5 178.1(3) .
C8 C7 C6 O7 136.7(3) .
C8 C7 C6 O8 -43.6(4) .
